data_4075989
loop_
_publ_author_name
'Majoumo-Mbe, F\'elicit\'e'
'L\"onnecke, Peter'
'Hey-Hawkins, Evamarie'

_publ_section_title
;
 Zwitterionic and Bis-amido Zinc Complexes with Bulky
 Bis(phosphanylamino)benzene Ligands:&#x00A0; Synthesis, Reactivity, and
 Molecular Structures of [ZnCl2(1,2-{N(PHMes2)}2C6H4-\k2N,N&#x2018;)],
 [ZnPr{1-N(PMes2)-2-N(PHMes2)C6H4-\k2N,N&#x2018;}], and
 [Zn{1-N(PMes2)-2-N(\m-PMes2)C6H4-\k3N,N&#x2018;,P}]2
;
_journal_issue 22
_journal_name_full Organometallics
_journal_page_first 5287
_journal_paper_doi 10.1021/om050401t
_journal_volume 24
_journal_year 2005
_chemical_formula_sum 'C118 H140 N4 O2 P4 Zn2'
_chemical_formula_weight 1900.96
_chemical_name_systematic
;
 ?
;
_space_group_IT_number 2
_symmetry_cell_setting triclinic
_symmetry_space_group_name_Hall '-P 1'
_symmetry_space_group_name_H-M 'P -1'
_atom_sites_solution_hydrogens geom
_atom_sites_solution_primary direct
_atom_sites_solution_secondary difmap
_audit_creation_method SHELXL-97
_cell_angle_alpha 93.516(3)
_cell_angle_beta 102.306(3)
_cell_angle_gamma 112.238(3)
_cell_formula_units_Z 1
_cell_length_a 12.0882(19)
_cell_length_b 14.910(2)
_cell_length_c 16.002(3)
_cell_measurement_reflns_used 964
_cell_measurement_temperature 210(2)
_cell_measurement_theta_max 27.42
_cell_measurement_theta_min 2.56
_cell_volume 2575.9(7)
_computing_cell_refinement 'Bruker SAINT'
_computing_data_collection 'Bruker SMART'
_computing_data_reduction 'Bruker SAINT'
_computing_molecular_graphics 'ORTEP3 for Windows (L. J. Farrugia, 1997)'
_computing_publication_material 'WINGX  (L.J. Farrugia,1999)'
_computing_structure_refinement 'SHELXL-97 (Sheldrick, 1997)'
_computing_structure_solution 'SHELXS-97 (Sheldrick, 1990)'
_diffrn_ambient_temperature 210(2)
_diffrn_measured_fraction_theta_full 0.870
_diffrn_measured_fraction_theta_max 0.870
_diffrn_measurement_device_type 'CCD area detector'
_diffrn_measurement_method 'omega scans'
_diffrn_radiation_monochromator graphite
_diffrn_radiation_source 'fine-focus sealed tube'
_diffrn_radiation_type MoK\a
_diffrn_radiation_wavelength 0.71073
_diffrn_reflns_av_R_equivalents 0.0524
_diffrn_reflns_av_sigmaI/netI 0.1008
_diffrn_reflns_limit_h_max 14
_diffrn_reflns_limit_h_min -16
_diffrn_reflns_limit_k_max 20
_diffrn_reflns_limit_k_min -19
_diffrn_reflns_limit_l_max 21
_diffrn_reflns_limit_l_min -20
_diffrn_reflns_number 23152
_diffrn_reflns_theta_full 29.54
_diffrn_reflns_theta_max 29.54
_diffrn_reflns_theta_min 1.83
_exptl_absorpt_coefficient_mu 0.580
_exptl_absorpt_correction_type multi-scan
_exptl_crystal_colour 'pale yellow'
_exptl_crystal_density_diffrn 1.225
_exptl_crystal_density_method 'not measured'
_exptl_crystal_description prism
_exptl_crystal_F_000 1012
_exptl_crystal_size_max 0.30
_exptl_crystal_size_mid 0.10
_exptl_crystal_size_min 0.10
_refine_diff_density_max 0.641
_refine_diff_density_min -0.425
_refine_diff_density_rms 0.076
_refine_ls_extinction_method none
_refine_ls_goodness_of_fit_ref 1.138
_refine_ls_hydrogen_treatment mixed
_refine_ls_matrix_type full
_refine_ls_number_parameters 618
_refine_ls_number_reflns 12523
_refine_ls_number_restraints 60
_refine_ls_restrained_S_all 1.142
_refine_ls_R_factor_all 0.1448
_refine_ls_R_factor_gt 0.0860
_refine_ls_shift/su_max 0.012
_refine_ls_shift/su_mean 0.000
_refine_ls_structure_factor_coef Fsqd
_refine_ls_weighting_details 'calc w=1/[\s2^(Fo2^)+(0.0475P)2^+3.1547P] where P=(Fo2^+2Fc2^)/3'
_refine_ls_weighting_scheme calc
_refine_ls_wR_factor_gt 0.1504
_refine_ls_wR_factor_ref 0.1702
_reflns_number_gt 7972
_reflns_number_total 12523
_reflns_threshold_expression >2sigma(I)
_cod_data_source_file om050401tsi20050523_015832.cif
_cod_data_source_block c1532fin
_cod_depositor_comments
;
The following automatic conversions were performed:

'_symmetry_cell_setting' value 'Triclinic' changed to 'triclinic'
according to /home/saulius/struct/CIF-dictionaries/cif_core.dic
dictionary named 'cif_core.dic' version 2.4.1 from 2010-06-29.

Automatic conversion script
Id: cif_fix_values 1715 2011-07-08 13:25:40Z adriana 
;
_cod_original_cell_volume 2576.0(7)
_cod_original_sg_symbol_H-M P-1
_cod_database_code 4075989

loop_
_symmetry_equiv_pos_as_xyz
'x, y, z'
'-x, -y, -z'

loop_
_atom_site_label
_atom_site_type_symbol
_atom_site_fract_x
_atom_site_fract_y
_atom_site_fract_z
_atom_site_U_iso_or_equiv
_atom_site_adp_type
_atom_site_occupancy
_atom_site_symmetry_multiplicity
_atom_site_calc_flag
_atom_site_refinement_flags
_atom_site_disorder_assembly
_atom_site_disorder_group
Zn1 Zn 0.57047(5) 0.95485(3) 0.55970(3) 0.02635(14) Uani 1 1 d . . .
P1 P 0.60779(11) 0.97273(8) 0.75973(7) 0.0291(3) Uani 1 1 d . . .
P2 P 0.58643(10) 0.81202(7) 0.40864(6) 0.0255(2) Uani 1 1 d . . .
O1 O 0.4086(3) 0.91651(19) 0.47451(17) 0.0289(6) Uani 1 1 d . . .
N1 N 0.6330(3) 0.9244(2) 0.6716(2) 0.0292(8) Uani 1 1 d . . .
N2 N 0.6250(3) 0.8523(2) 0.5103(2) 0.0278(7) Uani 1 1 d . . .
C1 C 0.5332(4) 0.8688(3) 0.8158(3) 0.0321(10) Uani 1 1 d . . .
C2 C 0.4057(4) 0.8158(3) 0.7754(3) 0.0375(11) Uani 1 1 d . . .
C3 C 0.3331(5) 0.7445(3) 0.8153(4) 0.0468(12) Uani 1 1 d . . .
H3 H 0.2481 0.7115 0.7887 0.056 Uiso 1 1 calc R . .
C4 C 0.3817(5) 0.7201(3) 0.8932(4) 0.0487(13) Uani 1 1 d . . .
C5 C 0.5054(5) 0.7692(3) 0.9301(3) 0.0454(12) Uani 1 1 d . . .
H5 H 0.5398 0.7523 0.9820 0.054 Uiso 1 1 calc R . .
C6 C 0.5835(4) 0.8433(3) 0.8944(3) 0.0365(10) Uani 1 1 d . . .
C7 C 0.3456(5) 0.8329(4) 0.6892(3) 0.0508(13) Uani 1 1 d . . .
H7A H 0.2565 0.7999 0.6782 0.076 Uiso 1 1 calc R . .
H7B H 0.3729 0.8071 0.6441 0.076 Uiso 1 1 calc R . .
H7C H 0.3687 0.9027 0.6896 0.076 Uiso 1 1 calc R . .
C8 C 0.2994(6) 0.6406(4) 0.9348(4) 0.078(2) Uani 1 1 d . . .
H8A H 0.3135 0.5813 0.9255 0.117 Uiso 1 1 calc R . .
H8B H 0.2134 0.6271 0.9090 0.117 Uiso 1 1 calc R . .
H8C H 0.3192 0.6628 0.9965 0.117 Uiso 1 1 calc R . .
C9 C 0.7179(5) 0.8896(4) 0.9463(3) 0.0459(12) Uani 1 1 d . . .
H9A H 0.7299 0.9441 0.9886 0.069 Uiso 1 1 calc R . .
H9B H 0.7706 0.9132 0.9075 0.069 Uiso 1 1 calc R . .
H9C H 0.7389 0.8411 0.9758 0.069 Uiso 1 1 calc R . .
C10 C 0.7507(4) 1.0570(3) 0.8403(3) 0.0319(10) Uani 1 1 d . . .
C11 C 0.8735(4) 1.0913(3) 0.8332(3) 0.0391(11) Uani 1 1 d . . .
C12 C 0.9665(5) 1.1627(4) 0.8979(4) 0.0526(13) Uani 1 1 d . . .
H12 H 1.0485 1.1838 0.8934 0.063 Uiso 1 1 calc R . .
C13 C 0.9437(6) 1.2040(4) 0.9687(3) 0.0577(15) Uani 1 1 d . . .
C14 C 0.8243(5) 1.1735(4) 0.9738(3) 0.0489(13) Uani 1 1 d . . .
H14 H 0.8071 1.2018 1.0209 0.059 Uiso 1 1 calc R . .
C15 C 0.7270(5) 1.1018(3) 0.9117(3) 0.0376(11) Uani 1 1 d . . .
C16 C 0.9140(5) 1.0547(4) 0.7591(3) 0.0487(13) Uani 1 1 d . . .
H16A H 0.9955 1.1012 0.7584 0.073 Uiso 1 1 calc R . .
H16B H 0.8556 1.0481 0.7046 0.073 Uiso 1 1 calc R . .
H16C H 0.9165 0.9915 0.7669 0.073 Uiso 1 1 calc R . .
C17 C 1.0485(7) 1.2830(5) 1.0377(4) 0.097(2) Uani 1 1 d . . .
H17A H 1.0742 1.3448 1.0156 0.145 Uiso 1 1 calc R . .
H17B H 1.1178 1.2641 1.0525 0.145 Uiso 1 1 calc R . .
H17C H 1.0200 1.2903 1.0890 0.145 Uiso 1 1 calc R . .
C18 C 0.5999(5) 1.0727(3) 0.9264(3) 0.0468(13) Uani 1 1 d . . .
H18A H 0.5791 1.0135 0.9526 0.070 Uiso 1 1 calc R . .
H18B H 0.5401 1.0606 0.8714 0.070 Uiso 1 1 calc R . .
H18C H 0.5986 1.1252 0.9646 0.070 Uiso 1 1 calc R . .
C19 C 0.6828(4) 0.8545(3) 0.6638(3) 0.0281(9) Uani 1 1 d . . .
C20 C 0.7326(4) 0.8178(3) 0.7338(3) 0.0384(11) Uani 1 1 d . . .
H20 H 0.7269 0.8366 0.7894 0.046 Uiso 1 1 calc R . .
C21 C 0.7900(5) 0.7548(4) 0.7239(3) 0.0433(12) Uani 1 1 d . . .
H21 H 0.8212 0.7304 0.7722 0.052 Uiso 1 1 calc R . .
C22 C 0.8013(4) 0.7279(3) 0.6440(3) 0.0424(12) Uani 1 1 d . . .
H22 H 0.8427 0.6869 0.6374 0.051 Uiso 1 1 calc R . .
C23 C 0.7510(4) 0.7617(3) 0.5724(3) 0.0370(10) Uani 1 1 d . . .
H23 H 0.7606 0.7440 0.5178 0.044 Uiso 1 1 calc R . .
C24 C 0.6871(4) 0.8208(3) 0.5798(3) 0.0278(9) Uani 1 1 d . . .
C25 C 0.5883(4) 0.6906(3) 0.3825(3) 0.0289(9) Uani 1 1 d . . .
C26 C 0.6830(4) 0.6776(3) 0.3501(3) 0.0334(10) Uani 1 1 d . . .
C27 C 0.6709(5) 0.5821(3) 0.3270(3) 0.0402(11) Uani 1 1 d . . .
H27 H 0.7318 0.5732 0.3037 0.048 Uiso 1 1 calc R . .
C28 C 0.5743(5) 0.4998(3) 0.3364(3) 0.0418(11) Uani 1 1 d . . .
C29 C 0.4890(4) 0.5144(3) 0.3744(3) 0.0396(11) Uani 1 1 d . . .
H29 H 0.4245 0.4595 0.3838 0.048 Uiso 1 1 calc R . .
C30 C 0.4951(4) 0.6079(3) 0.3993(3) 0.0329(10) Uani 1 1 d . . .
C31 C 0.8012(4) 0.7582(4) 0.3430(4) 0.0486(13) Uani 1 1 d . . .
H31A H 0.8628 0.7316 0.3418 0.073 Uiso 1 1 calc R . .
H31B H 0.8315 0.8098 0.3925 0.073 Uiso 1 1 calc R . .
H31C H 0.7852 0.7849 0.2901 0.073 Uiso 1 1 calc R . .
C32 C 0.5645(6) 0.3981(4) 0.3079(4) 0.0610(16) Uani 1 1 d . . .
H32A H 0.5102 0.3515 0.3364 0.092 Uiso 1 1 calc R . .
H32B H 0.6458 0.3968 0.3235 0.092 Uiso 1 1 calc R . .
H32C H 0.5310 0.3807 0.2457 0.092 Uiso 1 1 calc R . .
C33 C 0.4020(4) 0.6136(3) 0.4461(3) 0.0410(11) Uani 1 1 d . . .
H33A H 0.3343 0.6201 0.4056 0.061 Uiso 1 1 calc R . .
H33B H 0.4412 0.6699 0.4918 0.061 Uiso 1 1 calc R . .
H33C H 0.3704 0.5543 0.4711 0.061 Uiso 1 1 calc R . .
C34 C 0.6781(4) 0.8948(3) 0.3456(3) 0.0304(9) Uani 1 1 d . . .
C35 C 0.6350(4) 0.8730(3) 0.2538(3) 0.0356(10) Uani 1 1 d . . .
C36 C 0.7019(4) 0.9369(4) 0.2049(3) 0.0445(12) Uani 1 1 d . . .
H36 H 0.6732 0.9231 0.1443 0.053 Uiso 1 1 calc R . .
C37 C 0.8076(5) 1.0190(4) 0.2416(3) 0.0450(12) Uani 1 1 d . . .
C38 C 0.8494(4) 1.0369(3) 0.3313(3) 0.0423(11) Uani 1 1 d . . .
H38 H 0.9230 1.0917 0.3573 0.051 Uiso 1 1 calc R . .
C39 C 0.7875(4) 0.9777(3) 0.3842(3) 0.0310(9) Uani 1 1 d . . .
C40 C 0.5236(4) 0.7840(4) 0.2034(3) 0.0442(12) Uani 1 1 d . . .
H40A H 0.5345 0.7683 0.1468 0.066 Uiso 1 1 calc R . .
H40B H 0.4501 0.7977 0.1966 0.066 Uiso 1 1 calc R . .
H40C H 0.5146 0.7288 0.2344 0.066 Uiso 1 1 calc R . .
C41 C 0.8748(5) 1.0882(5) 0.1863(4) 0.0699(18) Uani 1 1 d . . .
H41A H 0.8851 1.0508 0.1390 0.105 Uiso 1 1 calc R . .
H41B H 0.9553 1.1334 0.2214 0.105 Uiso 1 1 calc R . .
H41C H 0.8270 1.1248 0.1630 0.105 Uiso 1 1 calc R . .
C42 C 0.8452(4) 1.0075(3) 0.4805(3) 0.0436(12) Uani 1 1 d . . .
H42A H 0.9264 1.0603 0.4908 0.065 Uiso 1 1 calc R . .
H42B H 0.8529 0.9517 0.5052 0.065 Uiso 1 1 calc R . .
H42C H 0.7932 1.0295 0.5073 0.065 Uiso 1 1 calc R . .
C43 C 0.4300(4) 0.8062(3) 0.3647(3) 0.0277(9) Uani 1 1 d . . .
C44 C 0.3552(4) 0.8202(3) 0.4276(3) 0.0288(9) Uani 1 1 d . . .
C45 C 0.2246(5) 0.7960(4) 0.3758(4) 0.0451(12) Uani 1 1 d . . .
C46 C 0.9606(7) 0.4613(7) 0.7703(6) 0.121(4) Uani 1 1 d D . .
C47 C 0.8893(8) 0.5147(6) 0.7466(5) 0.093(2) Uani 1 1 d D . .
H47 H 0.9065 0.5575 0.7059 0.112 Uiso 1 1 calc R . .
C48 C 0.7919(10) 0.5036(7) 0.7841(7) 0.125(4) Uani 1 1 d D . .
H48 H 0.7410 0.5372 0.7668 0.150 Uiso 1 1 calc R . .
C49 C 0.7702(9) 0.4460(7) 0.8442(7) 0.112(3) Uani 1 1 d D . .
H49 H 0.7062 0.4400 0.8710 0.134 Uiso 1 1 calc R . .
C50 C 0.8408(13) 0.3975(9) 0.8654(8) 0.160(5) Uani 1 1 d D . .
H50 H 0.8253 0.3571 0.9081 0.192 Uiso 1 1 calc R . .
C51 C 0.9305(11) 0.4021(7) 0.8307(6) 0.123(4) Uani 1 1 d D . .
H51 H 0.9755 0.3639 0.8476 0.148 Uiso 1 1 calc R . .
C52 C 1.0575(9) 0.4633(9) 0.7345(7) 0.229(8) Uani 1 1 d D . .
H52A H 1.0951 0.4219 0.7621 0.343 Uiso 1 1 calc R . .
H52B H 1.1190 0.5301 0.7438 0.343 Uiso 1 1 calc R . .
H52C H 1.0254 0.4392 0.6729 0.343 Uiso 1 1 calc R . .
C53 C 0.4154(12) 0.4327(9) 0.9510(8) 0.055(3) Uiso 0.50 1 d PD A -1
C54 C 0.5021(11) 0.4933(9) 0.9123(8) 0.057(3) Uiso 0.50 1 d PD A -1
H54 H 0.4908 0.4791 0.8523 0.068 Uiso 0.50 1 calc PR A -1
C55 C 0.6042(13) 0.5737(10) 0.9591(9) 0.072(4) Uiso 0.50 1 d PD A -1
H55 H 0.6603 0.6136 0.9306 0.086 Uiso 0.50 1 calc PR A -1
C56 C 0.6243(16) 0.5954(13) 1.0449(10) 0.097(6) Uiso 0.50 1 d PD A -1
H56 H 0.6943 0.6502 1.0767 0.116 Uiso 0.50 1 calc PR A -1
C57 C 0.5422(15) 0.5375(12) 1.0855(11) 0.094(5) Uiso 0.50 1 d PD A -1
H57 H 0.5566 0.5523 1.1458 0.113 Uiso 0.50 1 calc PR A -1
C58 C 0.4404(14) 0.4590(11) 1.0410(8) 0.082(5) Uiso 0.50 1 d PD A -1
H58 H 0.3849 0.4210 1.0709 0.099 Uiso 0.50 1 calc PR A -1
C59 C 0.3075(12) 0.3536(10) 0.9029(9) 0.098(5) Uiso 0.50 1 d PD A -1
H59A H 0.3214 0.3313 0.8494 0.147 Uiso 0.50 1 calc PR A -1
H59B H 0.2399 0.3747 0.8896 0.147 Uiso 0.50 1 calc PR A -1
H59C H 0.2868 0.3004 0.9364 0.147 Uiso 0.50 1 calc PR A -1
C60 C -0.0086(11) 0.4270(9) 0.4917(9) 0.070(4) Uiso 0.50 1 d PD B -1
C61 C 0.1057(12) 0.5054(8) 0.5138(9) 0.064(3) Uiso 0.50 1 d PD B -1
H61 H 0.1781 0.4940 0.5196 0.077 Uiso 0.50 1 calc PR B -1
C62 C 0.1139(13) 0.6009(10) 0.5274(10) 0.081(4) Uiso 0.50 1 d PD B -1
H62 H 0.1919 0.6535 0.5439 0.097 Uiso 0.50 1 calc PR B -1
C63 C 0.0102(14) 0.6191(12) 0.5170(12) 0.088(5) Uiso 0.50 1 d PD B -1
H63 H 0.0163 0.6839 0.5244 0.105 Uiso 0.50 1 calc PR B -1
C64 C -0.1024(13) 0.5426(10) 0.4958(9) 0.076(4) Uiso 0.50 1 d PD B -1
H64 H -0.1742 0.5549 0.4894 0.091 Uiso 0.50 1 calc PR B -1
C65 C -0.1123(11) 0.4481(9) 0.4838(8) 0.054(3) Uiso 0.50 1 d PD B -1
H65 H -0.1910 0.3963 0.4699 0.065 Uiso 0.50 1 calc PR B -1
C66 C -0.0194(15) 0.3282(9) 0.4767(13) 0.107(6) Uiso 0.50 1 d PD B -1
H66A H -0.1042 0.2834 0.4712 0.161 Uiso 0.50 1 calc PR B -1
H66B H 0.0347 0.3166 0.5249 0.161 Uiso 0.50 1 calc PR B -1
H66C H 0.0039 0.3176 0.4238 0.161 Uiso 0.50 1 calc PR B -1
H43A H 0.438(4) 0.859(3) 0.329(3) 0.029(11) Uiso 1 1 d . . .
H43B H 0.380(4) 0.745(3) 0.326(3) 0.041(13) Uiso 1 1 d . . .
H44 H 0.357(3) 0.776(3) 0.472(2) 0.020(10) Uiso 1 1 d . . .
H45A H 0.182(4) 0.729(4) 0.351(3) 0.044(13) Uiso 1 1 d . . .
H45B H 0.176(4) 0.809(3) 0.409(3) 0.039(13) Uiso 1 1 d . . .
H45C H 0.218(5) 0.829(4) 0.330(4) 0.062(18) Uiso 1 1 d . . .

loop_
_atom_site_aniso_label
_atom_site_aniso_U_11
_atom_site_aniso_U_22
_atom_site_aniso_U_33
_atom_site_aniso_U_23
_atom_site_aniso_U_13
_atom_site_aniso_U_12
Zn1 0.0344(3) 0.0269(3) 0.0214(2) 0.00334(18) 0.0066(2) 0.0166(2)
P1 0.0370(6) 0.0311(6) 0.0230(5) 0.0035(4) 0.0090(5) 0.0172(5)
P2 0.0315(6) 0.0246(5) 0.0220(5) 0.0022(4) 0.0078(4) 0.0126(5)
O1 0.0353(17) 0.0232(14) 0.0293(15) 0.0024(12) 0.0062(13) 0.0143(13)
N1 0.041(2) 0.0351(19) 0.0182(16) 0.0042(14) 0.0082(15) 0.0217(17)
N2 0.038(2) 0.0328(18) 0.0204(17) 0.0024(14) 0.0079(15) 0.0228(17)
C1 0.047(3) 0.029(2) 0.028(2) 0.0057(18) 0.017(2) 0.020(2)
C2 0.045(3) 0.031(2) 0.040(3) 0.000(2) 0.013(2) 0.018(2)
C3 0.047(3) 0.034(3) 0.064(3) 0.002(2) 0.026(3) 0.015(2)
C4 0.066(4) 0.033(3) 0.061(3) 0.010(2) 0.039(3) 0.021(3)
C5 0.071(4) 0.041(3) 0.036(3) 0.011(2) 0.024(3) 0.029(3)
C6 0.055(3) 0.034(2) 0.030(2) 0.0050(19) 0.018(2) 0.024(2)
C7 0.040(3) 0.050(3) 0.055(3) 0.006(3) 0.004(2) 0.015(3)
C8 0.100(5) 0.051(4) 0.094(5) 0.024(3) 0.060(4) 0.021(4)
C9 0.067(4) 0.049(3) 0.028(2) 0.013(2) 0.010(2) 0.030(3)
C10 0.041(3) 0.032(2) 0.024(2) 0.0037(17) 0.0023(19) 0.019(2)
C11 0.044(3) 0.037(3) 0.037(3) 0.009(2) 0.006(2) 0.019(2)
C12 0.041(3) 0.049(3) 0.058(3) 0.013(3) 0.003(3) 0.012(3)
C13 0.068(4) 0.048(3) 0.041(3) 0.000(2) -0.006(3) 0.017(3)
C14 0.074(4) 0.041(3) 0.031(3) 0.002(2) 0.006(3) 0.025(3)
C15 0.056(3) 0.031(2) 0.030(2) 0.0074(19) 0.012(2) 0.022(2)
C16 0.040(3) 0.052(3) 0.056(3) 0.009(3) 0.016(2) 0.018(2)
C17 0.085(5) 0.090(5) 0.065(4) -0.016(4) -0.016(4) 0.004(4)
C18 0.070(4) 0.045(3) 0.038(3) 0.002(2) 0.023(3) 0.032(3)
C19 0.032(2) 0.028(2) 0.026(2) 0.0062(17) 0.0055(18) 0.0152(19)
C20 0.051(3) 0.048(3) 0.026(2) 0.007(2) 0.011(2) 0.029(2)
C21 0.052(3) 0.050(3) 0.037(3) 0.015(2) 0.006(2) 0.032(3)
C22 0.048(3) 0.044(3) 0.043(3) 0.003(2) 0.004(2) 0.031(2)
C23 0.043(3) 0.045(3) 0.028(2) -0.0011(19) 0.006(2) 0.027(2)
C24 0.032(2) 0.028(2) 0.024(2) 0.0054(17) 0.0071(18) 0.0141(19)
C25 0.038(2) 0.025(2) 0.024(2) 0.0007(16) 0.0080(18) 0.0131(19)
C26 0.039(3) 0.036(2) 0.032(2) 0.0051(19) 0.011(2) 0.020(2)
C27 0.050(3) 0.039(3) 0.038(3) 0.000(2) 0.015(2) 0.024(2)
C28 0.053(3) 0.036(3) 0.040(3) -0.003(2) 0.008(2) 0.025(2)
C29 0.044(3) 0.026(2) 0.050(3) 0.007(2) 0.013(2) 0.015(2)
C30 0.039(3) 0.032(2) 0.032(2) 0.0024(18) 0.009(2) 0.018(2)
C31 0.043(3) 0.049(3) 0.068(4) 0.010(3) 0.028(3) 0.025(3)
C32 0.076(4) 0.037(3) 0.072(4) -0.007(3) 0.018(3) 0.029(3)
C33 0.050(3) 0.029(2) 0.053(3) 0.016(2) 0.022(2) 0.019(2)
C34 0.037(2) 0.031(2) 0.028(2) 0.0056(17) 0.0131(19) 0.017(2)
C35 0.037(3) 0.042(3) 0.032(2) 0.008(2) 0.014(2) 0.018(2)
C36 0.045(3) 0.061(3) 0.032(3) 0.015(2) 0.015(2) 0.022(3)
C37 0.041(3) 0.051(3) 0.051(3) 0.027(3) 0.021(2) 0.020(3)
C38 0.032(3) 0.033(2) 0.059(3) 0.011(2) 0.011(2) 0.010(2)
C39 0.028(2) 0.033(2) 0.037(2) 0.0039(19) 0.0100(19) 0.0165(19)
C40 0.051(3) 0.050(3) 0.024(2) 0.002(2) 0.008(2) 0.013(2)
C41 0.053(4) 0.082(4) 0.079(4) 0.046(4) 0.030(3) 0.019(3)
C42 0.038(3) 0.040(3) 0.043(3) -0.004(2) 0.008(2) 0.007(2)
C43 0.028(2) 0.027(2) 0.025(2) 0.0007(18) 0.0039(18) 0.0094(19)
C44 0.032(2) 0.027(2) 0.031(2) 0.0056(18) 0.0108(19) 0.0151(19)
C45 0.036(3) 0.041(3) 0.054(3) -0.005(3) 0.006(3) 0.016(3)
C46 0.070(5) 0.138(8) 0.114(8) -0.077(7) 0.009(5) 0.021(6)
C47 0.108(7) 0.083(5) 0.071(5) 0.022(4) 0.016(5) 0.021(5)
C48 0.136(9) 0.081(6) 0.127(9) -0.020(6) -0.047(7) 0.058(6)
C49 0.111(7) 0.080(6) 0.138(9) 0.011(6) 0.030(6) 0.035(5)
C50 0.216(15) 0.142(10) 0.153(11) 0.047(9) 0.084(11) 0.081(11)
C51 0.192(12) 0.091(6) 0.086(7) 0.034(5) 0.004(7) 0.071(7)
C52 0.099(8) 0.287(16) 0.204(13) -0.155(12) 0.050(8) -0.003(9)

loop_
_atom_type_symbol
_atom_type_description
_atom_type_scat_dispersion_real
_atom_type_scat_dispersion_imag
_atom_type_scat_source
Zn Zn 0.2839 1.4301 'International Tables Vol C Tables 4.2.6.8 and 6.1.1.4'
P P 0.1023 0.0942 'International Tables Vol C Tables 4.2.6.8 and 6.1.1.4'
O O 0.0106 0.0060 'International Tables Vol C Tables 4.2.6.8 and 6.1.1.4'
N N 0.0061 0.0033 'International Tables Vol C Tables 4.2.6.8 and 6.1.1.4'
C C 0.0033 0.0016 'International Tables Vol C Tables 4.2.6.8 and 6.1.1.4'
H H 0.0000 0.0000 'International Tables Vol C Tables 4.2.6.8 and 6.1.1.4'

loop_
_geom_angle_atom_site_label_1
_geom_angle_atom_site_label_2
_geom_angle_atom_site_label_3
_geom_angle
_geom_angle_site_symmetry_1
_geom_angle_site_symmetry_3
N1 Zn1 O1 128.97(13) . 2_676
N1 Zn1 O1 137.59(13) . .
O1 Zn1 O1 80.90(12) 2_676 .
N1 Zn1 N2 85.00(13) . .
O1 Zn1 N2 128.24(12) 2_676 .
O1 Zn1 N2 98.75(12) . .
N1 Zn1 Zn1 153.99(10) . 2_676
O1 Zn1 Zn1 40.68(8) 2_676 2_676
O1 Zn1 Zn1 40.23(8) . 2_676
N2 Zn1 Zn1 120.35(9) . 2_676
N1 P1 C10 114.07(19) . .
N1 P1 C1 106.97(18) . .
C10 P1 C1 105.72(19) . .
N2 P2 C34 114.59(19) . .
N2 P2 C43 107.22(18) . .
C34 P2 C43 103.2(2) . .
N2 P2 C25 114.24(18) . .
C34 P2 C25 107.47(18) . .
C43 P2 C25 109.5(2) . .
C44 O1 Zn1 132.9(2) . 2_676
C44 O1 Zn1 116.6(2) . .
Zn1 O1 Zn1 99.10(12) 2_676 .
C19 N1 P1 129.2(3) . .
C19 N1 Zn1 111.8(2) . .
P1 N1 Zn1 118.56(18) . .
C24 N2 P2 129.0(3) . .
C24 N2 Zn1 108.8(2) . .
P2 N2 Zn1 121.96(18) . .
C6 C1 C2 118.1(4) . .
C6 C1 P1 129.0(4) . .
C2 C1 P1 112.6(3) . .
C3 C2 C1 119.8(4) . .
C3 C2 C7 118.1(5) . .
C1 C2 C7 122.1(4) . .
C2 C3 C4 122.3(5) . .
C5 C4 C3 117.5(4) . .
C5 C4 C8 121.5(5) . .
C3 C4 C8 120.9(6) . .
C4 C5 C6 123.2(5) . .
C5 C6 C1 119.0(5) . .
C5 C6 C9 114.9(4) . .
C1 C6 C9 126.0(4) . .
C11 C10 C15 117.8(4) . .
C11 C10 P1 128.4(3) . .
C15 C10 P1 113.1(3) . .
C12 C11 C10 119.1(4) . .
C12 C11 C16 116.3(5) . .
C10 C11 C16 124.5(4) . .
C13 C12 C11 122.9(5) . .
C14 C13 C12 117.9(5) . .
C14 C13 C17 121.0(6) . .
C12 C13 C17 121.1(6) . .
C13 C14 C15 122.2(5) . .
C14 C15 C10 120.0(5) . .
C14 C15 C18 116.9(4) . .
C10 C15 C18 123.1(4) . .
C20 C19 N1 124.1(4) . .
C20 C19 C24 117.8(4) . .
N1 C19 C24 118.1(3) . .
C21 C20 C19 122.0(4) . .
C22 C21 C20 119.9(4) . .
C21 C22 C23 119.7(4) . .
C24 C23 C22 121.5(4) . .
C23 C24 N2 125.6(4) . .
C23 C24 C19 118.7(4) . .
N2 C24 C19 115.7(3) . .
C30 C25 C26 118.8(4) . .
C30 C25 P2 118.3(3) . .
C26 C25 P2 122.8(3) . .
C27 C26 C25 118.0(4) . .
C27 C26 C31 115.7(4) . .
C25 C26 C31 126.2(4) . .
C28 C27 C26 123.5(4) . .
C29 C28 C27 117.3(4) . .
C29 C28 C32 121.6(5) . .
C27 C28 C32 121.1(4) . .
C28 C29 C30 122.3(4) . .
C29 C30 C25 119.5(4) . .
C29 C30 C33 116.7(4) . .
C25 C30 C33 123.7(4) . .
C39 C34 C35 119.5(4) . .
C39 C34 P2 122.9(3) . .
C35 C34 P2 117.7(3) . .
C36 C35 C34 118.3(4) . .
C36 C35 C40 116.3(4) . .
C34 C35 C40 125.4(4) . .
C37 C36 C35 122.9(4) . .
C36 C37 C38 117.5(4) . .
C36 C37 C41 121.2(5) . .
C38 C37 C41 121.3(5) . .
C39 C38 C37 123.0(4) . .
C38 C39 C34 118.8(4) . .
C38 C39 C42 116.4(4) . .
C34 C39 C42 124.8(4) . .
C44 C43 P2 119.4(3) . .
O1 C44 C45 110.8(3) . .
O1 C44 C43 112.1(3) . .
C45 C44 C43 108.4(4) . .
C51 C46 C47 116.8(8) . .
C51 C46 C52 119.0(10) . .
C47 C46 C52 124.1(10) . .
C46 C47 C48 118.9(8) . .
C49 C48 C47 120.7(9) . .
C50 C49 C48 118.3(10) . .
C51 C50 C49 124.0(11) . .
C50 C51 C46 121.2(10) . .
C54 C53 C58 115.0(11) . .
C54 C53 C59 122.3(10) . .
C58 C53 C59 122.6(12) . .
C55 C54 C53 122.0(11) . .
C56 C55 C54 120.7(14) . .
C55 C56 C57 119.2(16) . .
C58 C57 C56 121.4(15) . .
C57 C58 C53 121.7(13) . .
C61 C60 C65 117.4(10) . .
C61 C60 C66 121.4(11) . .
C65 C60 C66 121.2(11) . .
C60 C61 C62 120.3(12) . .
C63 C62 C61 120.7(13) . .
C62 C63 C64 119.4(15) . .
C63 C64 C65 120.8(13) . .
C64 C65 C60 121.3(11) . .

loop_
_geom_bond_atom_site_label_1
_geom_bond_atom_site_label_2
_geom_bond_distance
_geom_bond_site_symmetry_2
Zn1 N1 1.940(3) .
Zn1 O1 1.965(3) 2_676
Zn1 O1 1.984(3) .
Zn1 N2 2.058(3) .
Zn1 Zn1 3.0051(10) 2_676
P1 N1 1.681(3) .
P1 C10 1.853(4) .
P1 C1 1.865(4) .
P2 N2 1.602(3) .
P2 C34 1.834(4) .
P2 C43 1.838(4) .
P2 C25 1.842(4) .
O1 C44 1.415(5) .
O1 Zn1 1.965(3) 2_676
N1 C19 1.400(5) .
N2 C24 1.412(5) .
C1 C6 1.416(6) .
C1 C2 1.417(6) .
C2 C3 1.386(6) .
C2 C7 1.501(7) .
C3 C4 1.392(7) .
C4 C5 1.365(7) .
C4 C8 1.525(7) .
C5 C6 1.398(6) .
C6 C9 1.520(7) .
C10 C11 1.408(6) .
C10 C15 1.423(6) .
C11 C12 1.390(7) .
C11 C16 1.521(6) .
C12 C13 1.383(8) .
C13 C14 1.362(8) .
C13 C17 1.525(8) .
C14 C15 1.391(7) .
C15 C18 1.505(7) .
C19 C20 1.396(6) .
C19 C24 1.424(5) .
C20 C21 1.383(6) .
C21 C22 1.366(6) .
C22 C23 1.393(6) .
C23 C24 1.390(6) .
C25 C30 1.408(6) .
C25 C26 1.423(6) .
C26 C27 1.395(6) .
C26 C31 1.511(6) .
C27 C28 1.380(6) .
C28 C29 1.379(6) .
C28 C32 1.509(6) .
C29 C30 1.395(6) .
C30 C33 1.503(6) .
C34 C39 1.407(6) .
C34 C35 1.422(6) .
C35 C36 1.396(6) .
C35 C40 1.510(6) .
C36 C37 1.372(7) .
C37 C38 1.389(7) .
C37 C41 1.514(6) .
C38 C39 1.384(6) .
C39 C42 1.511(6) .
C43 C44 1.542(6) .
C44 C45 1.511(7) .
C46 C51 1.362(11) .
C46 C47 1.392(11) .
C46 C52 1.401(10) .
C47 C48 1.392(11) .
C48 C49 1.332(11) .
C49 C50 1.319(12) .
C50 C51 1.302(12) .
C53 C54 1.389(14) .
C53 C58 1.405(13) .
C53 C59 1.407(14) .
C54 C55 1.377(14) .
C55 C56 1.339(14) .
C56 C57 1.359(16) .
C57 C58 1.351(15) .
C60 C61 1.386(13) .
C60 C65 1.386(13) .
C60 C66 1.429(14) .
C61 C62 1.389(14) .
C62 C63 1.358(15) .
C63 C64 1.360(15) .
C64 C65 1.366(14) .
